data_2212648
loop_
_publ_author_name
'Zaki S. Seddigi'
'G. M. Golzar Hossain'
'Afroza Banu'

_publ_section_title
;
 Tetra-\m~3~-iodo-tetrakis[(cyclohexyldiphenylphosphine-\k<i>P</i>)copper(I)]
;
_journal_coeditor_code NG2211
_journal_issue 3
_journal_name_full 'Acta Crystallographica Section E'
_journal_page_first m756
_journal_page_last m758
_journal_paper_doi 10.1107/S1600536807006204
_journal_volume 63
_journal_year 2007
_chemical_formula_iupac '[Cu4 I4 (C18 H21 P1)4]'
_chemical_formula_moiety 'C72 H84 Cu4 I4 P4'
_chemical_formula_sum 'C72 H84 Cu4 I4 P4'
_chemical_formula_weight 1835.03
_chemical_name_systematic
;
Tetra-\m~3~-iodo-tetrakis[(cyclohexyldiphenylphosphine-\kP)copper(I)]
;
_space_group_IT_number 15
_symmetry_cell_setting monoclinic
_symmetry_space_group_name_Hall '-C 2yc'
_symmetry_space_group_name_H-M 'C 1 2/c 1'
_atom_sites_solution_hydrogens geom
_atom_sites_solution_primary direct
_atom_sites_solution_secondary difmap
_cell_angle_alpha 90.00
_cell_angle_beta 116.0540(10)
_cell_angle_gamma 90.00
_cell_formula_units_Z 4
_cell_length_a 22.7712(3)
_cell_length_b 15.6704(3)
_cell_length_c 21.9311(5)
_cell_measurement_reflns_used 8077
_cell_measurement_temperature 150(2)
_cell_measurement_theta_max 27.47
_cell_measurement_theta_min 2.91
_cell_volume 7030.5(2)
_computing_cell_refinement 'SCALEPACK (Otwinowski & Minor, 1997)'
_computing_data_collection 'COLLECT (Nonius, 2000)'
_computing_data_reduction 'SCALEPACK and DENZO (Otwinowski & Minor, 1997)'
_computing_molecular_graphics 'ORTEP-3 for Windows (Farrugia, 1997)'
_computing_publication_material 'WinGX (Farrugia, 1999)'
_computing_structure_refinement 'SHELXL97 (Sheldrick, 1997)'
_computing_structure_solution 'SHELXS97 (Sheldrick, 1997)'
_diffrn_ambient_temperature 150(2)
_diffrn_measured_fraction_theta_full 0.995
_diffrn_measured_fraction_theta_max 0.995
_diffrn_measurement_device_type 'Nonius KappaCCD'
_diffrn_measurement_method \w
_diffrn_radiation_monochromator graphite
_diffrn_radiation_source 'fine-focus sealed tube'
_diffrn_radiation_type MoK\a
_diffrn_radiation_wavelength 0.71073
_diffrn_reflns_av_R_equivalents 0.1265
_diffrn_reflns_av_sigmaI/netI 0.0602
_diffrn_reflns_limit_h_max 29
_diffrn_reflns_limit_h_min -29
_diffrn_reflns_limit_k_max 19
_diffrn_reflns_limit_k_min -20
_diffrn_reflns_limit_l_max 28
_diffrn_reflns_limit_l_min -28
_diffrn_reflns_number 63740
_diffrn_reflns_theta_full 27.51
_diffrn_reflns_theta_max 27.51
_diffrn_reflns_theta_min 2.96
_diffrn_standards_decay_% 0
_exptl_absorpt_coefficient_mu 3.081
_exptl_absorpt_correction_T_max 0.5777
_exptl_absorpt_correction_T_min 0.5013
_exptl_absorpt_correction_type multi-scan
_exptl_crystal_colour Colorless
_exptl_crystal_density_diffrn 1.734
_exptl_crystal_density_method 'not measured'
_exptl_crystal_description Cuboid
_exptl_crystal_F_000 3616
_exptl_crystal_size_max 0.26
_exptl_crystal_size_mid 0.22
_exptl_crystal_size_min 0.20
_refine_diff_density_max 1.005
_refine_diff_density_min -0.923
_refine_ls_extinction_method none
_refine_ls_goodness_of_fit_ref 1.207
_refine_ls_hydrogen_treatment constr
_refine_ls_matrix_type full
_refine_ls_number_parameters 331
_refine_ls_number_reflns 8032
_refine_ls_number_restraints 24
_refine_ls_restrained_S_all 1.217
_refine_ls_R_factor_all 0.0841
_refine_ls_R_factor_gt 0.0608
_refine_ls_shift/su_max 0.001
_refine_ls_shift/su_mean 0.000
_refine_ls_structure_factor_coef Fsqd
_refine_ls_weighting_details 'calc w=1/[\s^2^(Fo^2^)+97.862P] where P=(Fo^2^+2Fc^2^)/3'
_refine_ls_weighting_scheme calc
_refine_ls_wR_factor_gt 0.1185
_refine_ls_wR_factor_ref 0.1254
_reflns_number_gt 6289
_reflns_number_total 8032
_reflns_threshold_expression I>2\s(I)
_cod_data_source_file ng2211.cif
_cod_data_source_block I
_cod_original_sg_symbol_H-M 'C 2/c'
_cod_database_code 2212648
_cod_database_fobs_code 2212648

loop_
_symmetry_equiv_pos_as_xyz
'x, y, z'
'-x, y, -z+1/2'
'x+1/2, y+1/2, z'
'-x+1/2, y+1/2, -z+1/2'
'-x, -y, -z'
'x, -y, z-1/2'
'-x+1/2, -y+1/2, -z'
'x+1/2, -y+1/2, z-1/2'

loop_
_atom_site_type_symbol
_atom_site_label
_atom_site_fract_x
_atom_site_fract_y
_atom_site_fract_z
_atom_site_U_iso_or_equiv
_atom_site_adp_type
_atom_site_calc_flag
_atom_site_refinement_flags
_atom_site_occupancy
I I1 0.50557(2) 0.49256(3) 0.65599(2) 0.03452(13) Uani d . 1
I I2 0.39523(2) 0.69922(3) 0.70308(2) 0.03321(12) Uani d . 1
Cu Cu1 0.42457(5) 0.53083(6) 0.71218(5) 0.0394(2) Uani d . 1
Cu Cu2 0.49587(5) 0.65787(6) 0.67853(5) 0.0381(2) Uani d . 1
P P1 0.33129(9) 0.45435(12) 0.66404(9) 0.0316(4) Uani d . 1
P P2 0.51053(10) 0.72918(12) 0.59690(10) 0.0360(4) Uani d . 1
C C1 0.2712(2) 0.4907(3) 0.58054(19) 0.0334(16) Uani d G 1
C C2 0.2911(2) 0.5474(3) 0.5445(2) 0.046(2) Uani d G 1
H H2 0.3349 0.5672 0.5636 0.055 Uiso calc R 1
C C3 0.2467(3) 0.5752(3) 0.4806(2) 0.064(3) Uani d G 1
H H3 0.2603 0.6140 0.4560 0.076 Uiso calc R 1
C C4 0.1825(3) 0.5463(4) 0.4526(2) 0.064(3) Uani d G 1
H H4 0.1522 0.5653 0.4089 0.076 Uiso calc R 1
C C5 0.1626(2) 0.4896(4) 0.4886(3) 0.056(2) Uani d G 1
H H5 0.1187 0.4698 0.4695 0.068 Uiso calc R 1
C C6 0.2069(2) 0.4618(3) 0.5526(2) 0.050(2) Uani d G 1
H H6 0.1934 0.4230 0.5772 0.060 Uiso calc R 1
C C7 0.2815(3) 0.4538(3) 0.7114(3) 0.0413(18) Uani d G 1
C C8 0.2564(3) 0.5324(3) 0.7178(3) 0.053(2) Uani d G 1
H H8 0.2666 0.5822 0.6997 0.063 Uiso calc R 1
C C9 0.2163(3) 0.5379(4) 0.7505(3) 0.071(3) Uani d G 1
H H9 0.1991 0.5916 0.7549 0.085 Uiso calc R 1
C C10 0.2013(3) 0.4650(5) 0.7769(3) 0.078(3) Uani d G 1
H H10 0.1740 0.4688 0.7993 0.094 Uiso calc R 1
C C11 0.2265(3) 0.3864(4) 0.7706(3) 0.061(3) Uani d G 1
H H11 0.2162 0.3365 0.7886 0.073 Uiso calc R 1
C C12 0.2665(3) 0.3808(3) 0.7378(3) 0.059(2) Uani d G 1
H H12 0.2837 0.3271 0.7335 0.071 Uiso calc R 1
C C13 0.3412(3) 0.3405(4) 0.6489(3) 0.0362(16) Uani d D 1
H H13 0.3001 0.3109 0.6426 0.043 Uiso calc R 1
C C14 0.3493(5) 0.3264(4) 0.5848(3) 0.056(2) Uani d D 1
H H14A 0.3879 0.3585 0.5878 0.067 Uiso calc R 1
H H14B 0.3103 0.3487 0.5455 0.067 Uiso calc R 1
C C15 0.3578(5) 0.2322(5) 0.5734(3) 0.063(3) Uani d D 1
H H15A 0.3662 0.2259 0.5330 0.075 Uiso calc R 1
H H15B 0.3170 0.2012 0.5645 0.075 Uiso calc R 1
C C16 0.4143(5) 0.1931(6) 0.6349(4) 0.077(3) Uani d D 1
H H16A 0.4171 0.1313 0.6272 0.093 Uiso calc R 1
H H16B 0.4559 0.2200 0.6412 0.093 Uiso calc R 1
C C17 0.4044(4) 0.2062(4) 0.6986(3) 0.051(2) Uani d D 1
H H17A 0.3648 0.1748 0.6939 0.061 Uiso calc R 1
H H17B 0.4423 0.1826 0.7383 0.061 Uiso calc R 1
C C18 0.3967(4) 0.3002(4) 0.7104(3) 0.0455(19) Uani d D 1
H H18A 0.4381 0.3304 0.7200 0.055 Uiso calc R 1
H H18B 0.3879 0.3065 0.7505 0.055 Uiso calc R 1
C C19 0.5802(2) 0.6838(3) 0.5874(3) 0.045(2) Uani d G 1
C C20 0.5708(3) 0.6110(3) 0.5480(3) 0.055(2) Uani d G 1
H H20 0.5281 0.5886 0.5230 0.066 Uiso calc R 1
C C21 0.6240(4) 0.5710(3) 0.5451(3) 0.070(3) Uani d G 1
H H21 0.6176 0.5212 0.5181 0.084 Uiso calc R 1
C C22 0.6866(3) 0.6037(4) 0.5816(4) 0.081(4) Uani d G 1
H H22 0.7229 0.5764 0.5797 0.097 Uiso calc R 1
C C23 0.6959(2) 0.6765(4) 0.6210(3) 0.072(3) Uani d G 1
H H23 0.7387 0.6989 0.6460 0.086 Uiso calc R 1
C C24 0.6427(3) 0.7166(3) 0.6239(3) 0.048(2) Uani d G 1
H H24 0.6491 0.7663 0.6509 0.057 Uiso calc R 1
C C25 0.5256(3) 0.8451(2) 0.6111(3) 0.047(2) Uani d G 1
C C26 0.5547(3) 0.8937(3) 0.5788(3) 0.0433(19) Uani d G 1
H H26 0.5708 0.8668 0.5504 0.052 Uiso calc R 1
C C27 0.5602(3) 0.9816(3) 0.5881(3) 0.054(2) Uani d G 1
H H27 0.5801 1.0147 0.5661 0.065 Uiso calc R 1
C C28 0.5366(3) 1.0209(2) 0.6297(3) 0.048(2) Uani d G 1
H H28 0.5404 1.0810 0.6361 0.057 Uiso calc R 1
C C29 0.5075(3) 0.9724(3) 0.6620(3) 0.052(2) Uani d G 1
H H29 0.4913 0.9993 0.6904 0.062 Uiso calc R 1
C C30 0.5019(3) 0.8845(3) 0.6526(3) 0.0422(19) Uani d G 1
H H30 0.4820 0.8513 0.6747 0.051 Uiso calc R 1
C C31 0.4444(3) 0.7277(6) 0.5117(3) 0.051(2) Uani d D 1
H H31 0.4358 0.6652 0.5034 0.062 Uiso calc R 1
C C32 0.4591(4) 0.7531(6) 0.4546(3) 0.060(3) Uani d D 1
H H32A 0.4936 0.7148 0.4543 0.072 Uiso calc R 1
H H32B 0.4770 0.8117 0.4631 0.072 Uiso calc R 1
C C33 0.4022(4) 0.7507(6) 0.3855(3) 0.068(3) Uani d D 1
H H33A 0.4137 0.7838 0.3539 0.081 Uiso calc R 1
H H33B 0.3949 0.6909 0.3695 0.081 Uiso calc R 1
C C34 0.3397(4) 0.7850(6) 0.3821(4) 0.074(3) Uani d D 1
H H34A 0.3035 0.7676 0.3384 0.088 Uiso calc R 1
H H34B 0.3418 0.8481 0.3826 0.088 Uiso calc R 1
C C35 0.3240(3) 0.7565(7) 0.4384(4) 0.075(3) Uani d D 1
H H35A 0.2887 0.7930 0.4387 0.090 Uiso calc R 1
H H35C 0.3072 0.6973 0.4291 0.090 Uiso calc R 1
C C36 0.3807(3) 0.7593(6) 0.5073(3) 0.052(2) Uani d D 1
H H36C 0.3867 0.8191 0.5236 0.062 Uiso calc R 1
H H36A 0.3696 0.7250 0.5387 0.062 Uiso calc R 1

loop_
_atom_site_aniso_label
_atom_site_aniso_U_11
_atom_site_aniso_U_22
_atom_site_aniso_U_33
_atom_site_aniso_U_12
_atom_site_aniso_U_13
_atom_site_aniso_U_23
I1 0.0349(3) 0.0310(2) 0.0335(2) -0.0004(2) 0.0113(2) -0.00226(19)
I2 0.0356(3) 0.0336(2) 0.0289(2) 0.0052(2) 0.01262(19) 0.00124(19)
Cu1 0.0346(5) 0.0368(5) 0.0397(5) -0.0026(4) 0.0099(4) -0.0012(4)
Cu2 0.0452(6) 0.0348(5) 0.0365(5) -0.0001(4) 0.0199(4) 0.0016(4)
P1 0.0307(10) 0.0329(9) 0.0297(9) 0.0001(8) 0.0118(8) -0.0014(8)
P2 0.0447(12) 0.0320(10) 0.0338(10) -0.0043(9) 0.0196(9) -0.0018(8)
C1 0.033(4) 0.035(4) 0.028(3) 0.002(3) 0.010(3) -0.002(3)
C2 0.051(5) 0.054(5) 0.030(4) 0.000(4) 0.016(4) 0.004(4)
C3 0.087(8) 0.063(6) 0.039(5) 0.011(6) 0.026(5) 0.015(4)
C4 0.065(7) 0.076(7) 0.032(4) 0.027(5) 0.004(4) -0.005(4)
C5 0.038(5) 0.071(6) 0.049(5) 0.003(5) 0.009(4) -0.014(5)
C6 0.047(5) 0.056(5) 0.034(4) -0.001(4) 0.006(4) -0.001(4)
C7 0.043(5) 0.052(5) 0.034(4) -0.003(4) 0.021(4) -0.004(4)
C8 0.063(6) 0.054(5) 0.050(5) 0.003(5) 0.033(5) -0.004(4)
C9 0.082(8) 0.078(7) 0.066(7) 0.010(6) 0.044(6) -0.003(6)
C10 0.071(8) 0.109(9) 0.080(8) 0.009(7) 0.055(7) 0.000(7)
C11 0.045(5) 0.089(7) 0.057(6) 0.006(5) 0.030(5) 0.014(5)
C12 0.066(7) 0.064(6) 0.059(6) 0.005(5) 0.038(5) 0.005(5)
C13 0.040(4) 0.031(4) 0.038(4) -0.002(3) 0.018(3) -0.001(3)
C14 0.069(6) 0.052(5) 0.036(4) 0.009(5) 0.013(4) -0.006(4)
C15 0.076(7) 0.048(5) 0.051(5) 0.011(5) 0.016(5) -0.018(4)
C16 0.094(8) 0.058(6) 0.062(6) 0.032(6) 0.017(6) -0.004(5)
C17 0.043(5) 0.045(5) 0.063(6) 0.015(4) 0.022(4) 0.015(4)
C18 0.051(5) 0.038(4) 0.046(5) -0.001(4) 0.021(4) 0.001(4)
C19 0.061(6) 0.035(4) 0.051(5) -0.002(4) 0.036(4) -0.002(4)
C20 0.078(7) 0.049(5) 0.051(5) -0.002(5) 0.039(5) -0.005(4)
C21 0.091(9) 0.058(6) 0.072(7) 0.021(6) 0.046(7) -0.005(5)
C22 0.098(10) 0.083(8) 0.080(8) 0.039(7) 0.056(8) 0.019(7)
C23 0.060(7) 0.060(6) 0.103(9) 0.001(5) 0.041(6) 0.004(6)
C24 0.053(5) 0.041(4) 0.045(5) 0.006(4) 0.019(4) 0.009(4)
C25 0.062(6) 0.036(4) 0.048(5) -0.006(4) 0.030(4) -0.003(4)
C26 0.050(5) 0.039(4) 0.044(5) -0.008(4) 0.023(4) -0.006(4)
C27 0.075(7) 0.038(4) 0.060(5) -0.002(4) 0.040(5) 0.008(4)
C28 0.048(5) 0.034(4) 0.056(5) -0.012(4) 0.017(4) -0.007(4)
C29 0.074(6) 0.035(4) 0.060(5) 0.006(4) 0.042(5) -0.002(4)
C30 0.059(5) 0.035(4) 0.045(5) -0.006(4) 0.034(4) 0.000(3)
C31 0.053(5) 0.064(6) 0.033(4) -0.013(5) 0.016(4) 0.001(4)
C32 0.088(8) 0.049(5) 0.039(5) -0.001(5) 0.024(5) -0.001(4)
C33 0.089(8) 0.055(6) 0.054(6) -0.020(6) 0.027(6) 0.004(5)
C34 0.100(9) 0.050(6) 0.042(5) -0.003(6) 0.005(5) -0.004(4)
C35 0.057(6) 0.084(8) 0.067(7) 0.003(6) 0.010(5) 0.024(6)
C36 0.059(6) 0.047(5) 0.042(5) -0.008(4) 0.015(4) -0.007(4)

loop_
_atom_type_symbol
_atom_type_description
_atom_type_scat_dispersion_real
_atom_type_scat_dispersion_imag
_atom_type_scat_source
C C 0.0033 0.0016 'International Tables Vol C Tables 4.2.6.8 and 6.1.1.4'
H H 0.0000 0.0000 'International Tables Vol C Tables 4.2.6.8 and 6.1.1.4'
P P 0.1023 0.0942 'International Tables Vol C Tables 4.2.6.8 and 6.1.1.4'
Cu Cu 0.3201 1.2651 'International Tables Vol C Tables 4.2.6.8 and 6.1.1.4'
I I -0.4742 1.8119 'International Tables Vol C Tables 4.2.6.8 and 6.1.1.4'

loop_
_geom_angle_atom_site_label_1
_geom_angle_atom_site_label_2
_geom_angle_atom_site_label_3
_geom_angle_site_symmetry_1
_geom_angle_site_symmetry_3
_geom_angle
_geom_angle_publ_flag
Cu1 I1 Cu1 2_656 . 70.07(4) y
Cu2 I1 Cu1 . 2_656 68.98(3) y
Cu2 I1 Cu1 . . 64.54(3) y
Cu2 I2 Cu1 . . 64.54(3) y
Cu2 I2 Cu2 . 2_656 68.62(3) y
Cu1 I2 Cu2 . 2_656 67.18(3) y
P1 Cu1 I1 . 2_656 112.08(6) ?
P1 Cu1 I1 . . 111.11(6) ?
I1 Cu1 I1 2_656 . 103.98(3) y
P1 Cu1 I2 . . 109.39(6) ?
I1 Cu1 I2 2_656 . 107.90(3) y
I1 Cu1 I2 . . 112.27(4) y
P1 Cu1 Cu2 . . 140.58(6) ?
I1 Cu1 Cu2 2_656 . 107.34(4) y
I1 Cu1 Cu2 . . 57.17(3) y
I2 Cu1 Cu2 . . 56.83(3) y
P1 Cu1 Cu2 . 2_656 146.32(7) ?
I1 Cu1 Cu2 2_656 2_656 55.19(3) y
I1 Cu1 Cu2 . 2_656 102.49(4) y
I2 Cu1 Cu2 . 2_656 57.34(3) y
Cu2 Cu1 Cu2 . 2_656 62.43(4) y
P2 Cu2 I2 . . 118.81(7) ?
P2 Cu2 I1 . . 106.33(6) ?
I2 Cu2 I1 . . 115.10(4) y
P2 Cu2 I2 . 2_656 104.17(6) ?
I2 Cu2 I2 . 2_656 104.49(3) y
I1 Cu2 I2 . 2_656 106.78(4) y
P2 Cu2 Cu1 . . 147.91(7) ?
I2 Cu2 Cu1 . . 58.64(3) y
I1 Cu2 Cu1 . . 58.29(3) y
I2 Cu2 Cu1 2_656 . 107.27(4) y
P2 Cu2 Cu1 . 2_656 135.06(7) ?
I2 Cu2 Cu1 . 2_656 105.64(4) y
I1 Cu2 Cu1 . 2_656 55.83(3) y
I2 Cu2 Cu1 2_656 2_656 55.48(3) y
Cu1 Cu2 Cu1 . 2_656 63.18(4) y
P2 Cu2 Cu2 . 2_656 148.19(6) ?
I2 Cu2 Cu2 . 2_656 57.43(3) y
I1 Cu2 Cu2 . 2_656 102.56(2) y
I2 Cu2 Cu2 2_656 2_656 53.95(3) y
Cu1 Cu2 Cu2 . 2_656 61.45(3) y
Cu1 Cu2 Cu2 2_656 2_656 56.12(3) y
C1 P1 C7 . . 101.0(3) ?
C1 P1 C13 . . 102.6(3) ?
C7 P1 C13 . . 104.6(3) ?
C1 P1 Cu1 . . 116.07(18) ?
C7 P1 Cu1 . . 115.1(2) ?
C13 P1 Cu1 . . 115.6(2) ?
C31 P2 C19 . . 104.2(3) ?
C31 P2 C25 . . 101.2(4) ?
C19 P2 C25 . . 107.2(3) ?
C31 P2 Cu2 . . 117.8(3) ?
C19 P2 Cu2 . . 109.6(2) ?
C25 P2 Cu2 . . 115.74(18) ?
C2 C1 C6 . . 120.0 ?
C2 C1 P1 . . 118.7(3) ?
C6 C1 P1 . . 121.3(3) ?
C3 C2 C1 . . 120.0 ?
C3 C2 H2 . . 120.0 ?
C1 C2 H2 . . 120.0 ?
C4 C3 C2 . . 120.0 ?
C4 C3 H3 . . 120.0 ?
C2 C3 H3 . . 120.0 ?
C5 C4 C3 . . 120.0 ?
C5 C4 H4 . . 120.0 ?
C3 C4 H4 . . 120.0 ?
C4 C5 C6 . . 120.0 ?
C4 C5 H5 . . 120.0 ?
C6 C5 H5 . . 120.0 ?
C5 C6 C1 . . 120.0 ?
C5 C6 H6 . . 120.0 ?
C1 C6 H6 . . 120.0 ?
C8 C7 C12 . . 120.0 ?
C8 C7 P1 . . 115.7(3) ?
C12 C7 P1 . . 124.2(3) ?
C9 C8 C7 . . 120.0 ?
C9 C8 H8 . . 120.0 ?
C7 C8 H8 . . 120.0 ?
C10 C9 C8 . . 120.0 ?
C10 C9 H9 . . 120.0 ?
C8 C9 H9 . . 120.0 ?
C9 C10 C11 . . 120.0 ?
C9 C10 H10 . . 120.0 ?
C11 C10 H10 . . 120.0 ?
C10 C11 C12 . . 120.0 ?
C10 C11 H11 . . 120.0 ?
C12 C11 H11 . . 120.0 ?
C11 C12 C7 . . 120.0 ?
C11 C12 H12 . . 120.0 ?
C7 C12 H12 . . 120.0 ?
C14 C13 C18 . . 111.7(5) ?
C14 C13 P1 . . 112.6(4) ?
C18 C13 P1 . . 111.2(4) ?
C14 C13 H13 . . 107.0 ?
C18 C13 H13 . . 107.0 ?
P1 C13 H13 . . 107.0 ?
C13 C14 C15 . . 111.8(6) ?
C13 C14 H14A . . 109.3 ?
C15 C14 H14A . . 109.3 ?
C13 C14 H14B . . 109.3 ?
C15 C14 H14B . . 109.3 ?
H14A C14 H14B . . 107.9 ?
C14 C15 C16 . . 111.3(6) ?
C14 C15 H15A . . 109.4 ?
C16 C15 H15A . . 109.4 ?
C14 C15 H15B . . 109.4 ?
C16 C15 H15B . . 109.4 ?
H15A C15 H15B . . 108.0 ?
C17 C16 C15 . . 110.4(6) ?
C17 C16 H16A . . 109.6 ?
C15 C16 H16A . . 109.6 ?
C17 C16 H16B . . 109.6 ?
C15 C16 H16B . . 109.6 ?
H16A C16 H16B . . 108.1 ?
C18 C17 C16 . . 111.1(5) ?
C18 C17 H17A . . 109.4 ?
C16 C17 H17A . . 109.4 ?
C18 C17 H17B . . 109.4 ?
C16 C17 H17B . . 109.4 ?
H17A C17 H17B . . 108.0 ?
C17 C18 C13 . . 111.4(5) ?
C17 C18 H18A . . 109.4 ?
C13 C18 H18A . . 109.4 ?
C17 C18 H18B . . 109.4 ?
C13 C18 H18B . . 109.4 ?
H18A C18 H18B . . 108.0 ?
C20 C19 C24 . . 120.0 ?
C20 C19 P2 . . 119.1(3) ?
C24 C19 P2 . . 120.7(3) ?
C19 C20 C21 . . 120.0 ?
C19 C20 H20 . . 120.0 ?
C21 C20 H20 . . 120.0 ?
C20 C21 C22 . . 120.0 ?
C20 C21 H21 . . 120.0 ?
C22 C21 H21 . . 120.0 ?
C23 C22 C21 . . 120.0 ?
C23 C22 H22 . . 120.0 ?
C21 C22 H22 . . 120.0 ?
C22 C23 C24 . . 120.0 ?
C22 C23 H23 . . 120.0 ?
C24 C23 H23 . . 120.0 ?
C23 C24 C19 . . 120.0 ?
C23 C24 H24 . . 120.0 ?
C19 C24 H24 . . 120.0 ?
C26 C25 C30 . . 120.0 ?
C26 C25 P2 . . 123.1(3) ?
C30 C25 P2 . . 116.7(3) ?
C27 C26 C25 . . 120.0 ?
C27 C26 H26 . . 120.0 ?
C25 C26 H26 . . 120.0 ?
C28 C27 C26 . . 120.0 ?
C28 C27 H27 . . 120.0 ?
C26 C27 H27 . . 120.0 ?
C27 C28 C29 . . 120.0 ?
C27 C28 H28 . . 120.0 ?
C29 C28 H28 . . 120.0 ?
C30 C29 C28 . . 120.0 ?
C30 C29 H29 . . 120.0 ?
C28 C29 H29 . . 120.0 ?
C29 C30 C25 . . 120.0 ?
C29 C30 H30 . . 120.0 ?
C25 C30 H30 . . 120.0 ?
C32 C31 C36 . . 115.4(5) ?
C32 C31 P2 . . 118.2(5) ?
C36 C31 P2 . . 113.9(5) ?
C32 C31 H31 . . 101.9 ?
C36 C31 H31 . . 101.9 ?
P2 C31 H31 . . 101.9 ?
C31 C32 C33 . . 115.5(6) ?
C31 C32 H32A . . 108.4 ?
C33 C32 H32A . . 108.4 ?
C31 C32 H32B . . 108.4 ?
C33 C32 H32B . . 108.4 ?
H32A C32 H32B . . 107.5 ?
C34 C33 C32 . . 115.1(6) ?
C34 C33 H33A . . 108.5 ?
C32 C33 H33A . . 108.5 ?
C34 C33 H33B . . 108.5 ?
C32 C33 H33B . . 108.5 ?
H33A C33 H33B . . 107.5 ?
C33 C34 C35 . . 114.8(6) ?
C33 C34 H34A . . 108.6 ?
C35 C34 H34A . . 108.6 ?
C33 C34 H34B . . 108.6 ?
C35 C34 H34B . . 108.6 ?
H34A C34 H34B . . 107.6 ?
C36 C35 C34 . . 114.3(6) ?
C36 C35 H35A . . 108.7 ?
C34 C35 H35A . . 108.7 ?
C36 C35 H35C . . 108.7 ?
C34 C35 H35C . . 108.7 ?
H35A C35 H35C . . 107.6 ?
C31 C36 C35 . . 115.9(5) ?
C31 C36 H36C . . 108.3 ?
C35 C36 H36C . . 108.3 ?
C31 C36 H36A . . 108.3 ?
C35 C36 H36A . . 108.3 ?
H36C C36 H36A . . 107.4 ?

loop_
_geom_bond_atom_site_label_1
_geom_bond_atom_site_label_2
_geom_bond_site_symmetry_2
_geom_bond_distance
_geom_bond_publ_flag
I1 Cu1 . 2.6976(11) y
I1 Cu1 2_656 2.6849(10) y
I1 Cu2 . 2.6645(10) y
I2 Cu2 . 2.6543(11) y
I2 Cu1 . 2.7077(10) y
I2 Cu2 2_656 2.7667(11) y
Cu1 P1 . 2.257(2) ?
Cu1 I1 2_656 2.6849(10) ?
Cu1 Cu2 . 2.8631(13) y
Cu1 Cu2 2_656 3.0292(13) y
Cu2 P2 . 2.256(2) ?
Cu2 I2 2_656 2.7667(11) ?
Cu2 Cu1 2_656 3.0292(13) ?
Cu2 Cu2 2_656 3.0570(18) y
P1 C1 . 1.830(4) ?
P1 C7 . 1.844(4) ?
P1 C13 . 1.846(6) ?
P2 C31 . 1.814(7) ?
P2 C19 . 1.831(5) ?
P2 C25 . 1.849(4) ?
C1 C2 . 1.3900 ?
C1 C6 . 1.3900 ?
C2 C3 . 1.3900 ?
C2 H2 . 0.9500 ?
C3 C4 . 1.3900 ?
C3 H3 . 0.9500 ?
C4 C5 . 1.3900 ?
C4 H4 . 0.9500 ?
C5 C6 . 1.3900 ?
C5 H5 . 0.9500 ?
C6 H6 . 0.9500 ?
C7 C8 . 1.3900 ?
C7 C12 . 1.3900 ?
C8 C9 . 1.3900 ?
C8 H8 . 0.9500 ?
C9 C10 . 1.3900 ?
C9 H9 . 0.9500 ?
C10 C11 . 1.3900 ?
C10 H10 . 0.9500 ?
C11 C12 . 1.3900 ?
C11 H11 . 0.9500 ?
C12 H12 . 0.9500 ?
C13 C14 . 1.511(7) ?
C13 C18 . 1.523(7) ?
C13 H13 . 1.0000 ?
C14 C15 . 1.523(7) ?
C14 H14A . 0.9900 ?
C14 H14B . 0.9900 ?
C15 C16 . 1.526(8) ?
C15 H15A . 0.9900 ?
C15 H15B . 0.9900 ?
C16 C17 . 1.523(8) ?
C16 H16A . 0.9900 ?
C16 H16B . 0.9900 ?
C17 C18 . 1.519(7) ?
C17 H17A . 0.9900 ?
C17 H17B . 0.9900 ?
C18 H18A . 0.9900 ?
C18 H18B . 0.9900 ?
C19 C20 . 1.3900 ?
C19 C24 . 1.3900 ?
C20 C21 . 1.3900 ?
C20 H20 . 0.9500 ?
C21 C22 . 1.3900 ?
C21 H21 . 0.9500 ?
C22 C23 . 1.3900 ?
C22 H22 . 0.9500 ?
C23 C24 . 1.3900 ?
C23 H23 . 0.9500 ?
C24 H24 . 0.9500 ?
C25 C26 . 1.3900 ?
C25 C30 . 1.3900 ?
C26 C27 . 1.3900 ?
C26 H26 . 0.9500 ?
C27 C28 . 1.3900 ?
C27 H27 . 0.9500 ?
C28 C29 . 1.3900 ?
C28 H28 . 0.9500 ?
C29 C30 . 1.3900 ?
C29 H29 . 0.9500 ?
C30 H30 . 0.9500 ?
C31 C32 . 1.485(7) ?
C31 C36 . 1.494(7) ?
C31 H31 . 1.0000 ?
C32 C33 . 1.500(7) ?
C32 H32A . 0.9900 ?
C32 H32B . 0.9900 ?
C33 C34 . 1.491(8) ?
C33 H33A . 0.9900 ?
C33 H33B . 0.9900 ?
C34 C35 . 1.496(8) ?
C34 H34A . 0.9900 ?
C34 H34B . 0.9900 ?
C35 C36 . 1.496(7) ?
C35 H35A . 0.9900 ?
C35 H35C . 0.9900 ?
C36 H36C . 0.9900 ?
C36 H36A . 0.9900 ?

loop_
_geom_torsion_atom_site_label_1
_geom_torsion_atom_site_label_2
_geom_torsion_atom_site_label_3
_geom_torsion_atom_site_label_4
_geom_torsion_site_symmetry_1
_geom_torsion_site_symmetry_4
_geom_torsion
Cu2 I1 Cu1 P1 . . 137.42(7)
Cu1 I1 Cu1 P1 2_656 . -147.05(6)
Cu2 I1 Cu1 I1 . 2_656 -101.82(4)
Cu1 I1 Cu1 I1 2_656 2_656 -26.29(4)
Cu2 I1 Cu1 I2 . . 14.56(3)
Cu1 I1 Cu1 I2 2_656 . 90.08(3)
Cu1 I1 Cu1 Cu2 2_656 . 75.53(3)
Cu2 I1 Cu1 Cu2 . 2_656 -45.01(4)
Cu1 I1 Cu1 Cu2 2_656 2_656 30.52(4)
Cu2 I2 Cu1 P1 . . -138.44(7)
Cu2 I2 Cu1 P1 2_656 . 145.31(7)
Cu2 I2 Cu1 I1 . 2_656 99.38(4)
Cu2 I2 Cu1 I1 2_656 2_656 23.13(3)
Cu2 I2 Cu1 I1 . . -14.61(3)
Cu2 I2 Cu1 I1 2_656 . -90.86(4)
Cu2 I2 Cu1 Cu2 2_656 . -76.25(4)
Cu2 I2 Cu1 Cu2 . 2_656 76.25(4)
Cu1 I2 Cu2 P2 . . 142.86(8)
Cu2 I2 Cu2 P2 2_656 . -143.09(7)
Cu1 I2 Cu2 I1 . . 15.13(3)
Cu2 I2 Cu2 I1 2_656 . 89.18(3)
Cu1 I2 Cu2 I2 . 2_656 -101.63(4)
Cu2 I2 Cu2 I2 2_656 2_656 -27.58(4)
Cu2 I2 Cu2 Cu1 2_656 . 74.05(3)
Cu1 I2 Cu2 Cu1 . 2_656 -44.01(4)
Cu2 I2 Cu2 Cu1 2_656 2_656 30.04(4)
Cu1 I2 Cu2 Cu2 . 2_656 -74.05(3)
Cu1 I1 Cu2 P2 2_656 . 133.84(7)
Cu1 I1 Cu2 P2 . . -148.96(7)
Cu1 I1 Cu2 I2 2_656 . -92.39(4)
Cu1 I1 Cu2 I2 . . -15.19(3)
Cu1 I1 Cu2 I2 2_656 2_656 23.07(3)
Cu1 I1 Cu2 I2 . 2_656 100.27(4)
Cu1 I1 Cu2 Cu1 2_656 . -77.20(4)
Cu1 I1 Cu2 Cu1 . 2_656 77.20(4)
Cu1 I1 Cu2 Cu2 2_656 2_656 -32.70(4)
Cu1 I1 Cu2 Cu2 . 2_656 44.50(4)
P1 Cu1 Cu2 P2 . . -14.99(18)
I1 Cu1 Cu2 P2 2_656 . 164.42(12)
I1 Cu1 Cu2 P2 . . 68.70(13)
I2 Cu1 Cu2 P2 . . -95.17(13)
Cu2 Cu1 Cu2 P2 2_656 . -162.46(14)
P1 Cu1 Cu2 I2 . . 80.18(10)
I1 Cu1 Cu2 I2 2_656 . -100.41(4)
I1 Cu1 Cu2 I2 . . 163.87(4)
Cu2 Cu1 Cu2 I2 2_656 . -67.29(3)
P1 Cu1 Cu2 I1 . . -83.69(10)
I1 Cu1 Cu2 I1 2_656 . 95.73(4)
I2 Cu1 Cu2 I1 . . -163.87(4)
Cu2 Cu1 Cu2 I1 2_656 . 128.84(4)
P1 Cu1 Cu2 I2 . 2_656 176.92(9)
I1 Cu1 Cu2 I2 2_656 2_656 -3.67(5)
I1 Cu1 Cu2 I2 . 2_656 -99.39(4)
I2 Cu1 Cu2 I2 . 2_656 96.74(4)
Cu2 Cu1 Cu2 I2 2_656 2_656 29.45(3)
P1 Cu1 Cu2 Cu1 . 2_656 -148.38(11)
I1 Cu1 Cu2 Cu1 2_656 2_656 31.03(4)
I1 Cu1 Cu2 Cu1 . 2_656 -64.69(3)
I2 Cu1 Cu2 Cu1 . 2_656 131.44(4)
Cu2 Cu1 Cu2 Cu1 2_656 2_656 64.15(4)
P1 Cu1 Cu2 Cu2 . 2_656 147.47(11)
I1 Cu1 Cu2 Cu2 2_656 2_656 -33.12(4)
I1 Cu1 Cu2 Cu2 . 2_656 -128.84(4)
I2 Cu1 Cu2 Cu2 . 2_656 67.29(3)
I1 Cu1 P1 C1 2_656 . 166.9(2)
I1 Cu1 P1 C1 . . -77.2(2)
I2 Cu1 P1 C1 . . 47.3(2)
Cu2 Cu1 P1 C1 . . -13.7(2)
Cu2 Cu1 P1 C1 2_656 . 107.0(2)
I1 Cu1 P1 C7 2_656 . 49.3(2)
I1 Cu1 P1 C7 . . 165.2(2)
I2 Cu1 P1 C7 . . -70.3(2)
Cu2 Cu1 P1 C7 . . -131.3(2)
Cu2 Cu1 P1 C7 2_656 . -10.6(3)
I1 Cu1 P1 C13 2_656 . -72.9(2)
I1 Cu1 P1 C13 . . 43.0(2)
I2 Cu1 P1 C13 . . 167.5(2)
Cu2 Cu1 P1 C13 . . 106.5(2)
Cu2 Cu1 P1 C13 2_656 . -132.7(2)
I2 Cu2 P2 C31 . . -57.8(3)
I1 Cu2 P2 C31 . . 73.9(3)
I2 Cu2 P2 C31 2_656 . -173.5(3)
Cu1 Cu2 P2 C31 . . 18.2(4)
Cu1 Cu2 P2 C31 2_656 . 131.5(3)
Cu2 Cu2 P2 C31 2_656 . -131.6(3)
I2 Cu2 P2 C19 . . -176.71(19)
I1 Cu2 P2 C19 . . -45.0(2)
I2 Cu2 P2 C19 2_656 . 67.6(2)
Cu1 Cu2 P2 C19 . . -100.7(2)
Cu1 Cu2 P2 C19 2_656 . 12.7(2)
Cu2 Cu2 P2 C19 2_656 . 109.5(2)
I2 Cu2 P2 C25 . . 62.0(2)
I1 Cu2 P2 C25 . . -166.3(2)
I2 Cu2 P2 C25 2_656 . -53.7(2)
Cu1 Cu2 P2 C25 . . 138.1(2)
Cu1 Cu2 P2 C25 2_656 . -108.6(2)
Cu2 Cu2 P2 C25 2_656 . -11.8(3)
C7 P1 C1 C2 . . 140.6(3)
C13 P1 C1 C2 . . -111.6(4)
Cu1 P1 C1 C2 . . 15.5(4)
C7 P1 C1 C6 . . -40.3(4)
C13 P1 C1 C6 . . 67.5(4)
Cu1 P1 C1 C6 . . -165.4(2)
C6 C1 C2 C3 . . 0.0
P1 C1 C2 C3 . . 179.1(4)
C1 C2 C3 C4 . . 0.0
C2 C3 C4 C5 . . 0.0
C3 C4 C5 C6 . . 0.0
C4 C5 C6 C1 . . 0.0
C2 C1 C6 C5 . . 0.0
P1 C1 C6 C5 . . -179.1(4)
C1 P1 C7 C8 . . -61.8(4)
C13 P1 C7 C8 . . -168.0(3)
Cu1 P1 C7 C8 . . 64.0(3)
C1 P1 C7 C12 . . 115.8(4)
C13 P1 C7 C12 . . 9.6(4)
Cu1 P1 C7 C12 . . -118.4(3)
C12 C7 C8 C9 . . 0.0
P1 C7 C8 C9 . . 177.7(4)
C7 C8 C9 C10 . . 0.0
C8 C9 C10 C11 . . 0.0
C9 C10 C11 C12 . . 0.0
C10 C11 C12 C7 . . 0.0
C8 C7 C12 C11 . . 0.0
P1 C7 C12 C11 . . -177.5(5)
C1 P1 C13 C14 . . 46.0(6)
C7 P1 C13 C14 . . 151.1(5)
Cu1 P1 C13 C14 . . -81.3(6)
C1 P1 C13 C18 . . 172.3(5)
C7 P1 C13 C18 . . -82.7(5)
Cu1 P1 C13 C18 . . 45.0(5)
C18 C13 C14 C15 . . 53.7(9)
P1 C13 C14 C15 . . 179.7(6)
C13 C14 C15 C16 . . -54.8(11)
C14 C15 C16 C17 . . 56.0(11)
C15 C16 C17 C18 . . -56.7(10)
C16 C17 C18 C13 . . 55.9(9)
C14 C13 C18 C17 . . -54.3(8)
P1 C13 C18 C17 . . 179.0(5)
C31 P2 C19 C20 . . -44.7(4)
C25 P2 C19 C20 . . -151.5(3)
Cu2 P2 C19 C20 . . 82.2(3)
C31 P2 C19 C24 . . 141.2(4)
C25 P2 C19 C24 . . 34.5(4)
Cu2 P2 C19 C24 . . -91.8(3)
C24 C19 C20 C21 . . 0.0
P2 C19 C20 C21 . . -174.1(4)
C19 C20 C21 C22 . . 0.0
C20 C21 C22 C23 . . 0.0
C21 C22 C23 C24 . . 0.0
C22 C23 C24 C19 . . 0.0
C20 C19 C24 C23 . . 0.0
P2 C19 C24 C23 . . 174.0(4)
C31 P2 C25 C26 . . -71.7(4)
C19 P2 C25 C26 . . 37.2(4)
Cu2 P2 C25 C26 . . 159.8(3)
C31 P2 C25 C30 . . 103.8(4)
C19 P2 C25 C30 . . -147.3(3)
Cu2 P2 C25 C30 . . -24.7(4)
C30 C25 C26 C27 . . 0.0
P2 C25 C26 C27 . . 175.4(5)
C25 C26 C27 C28 . . 0.0
C26 C27 C28 C29 . . 0.0
C27 C28 C29 C30 . . 0.0
C28 C29 C30 C25 . . 0.0
C26 C25 C30 C29 . . 0.0
P2 C25 C30 C29 . . -175.6(4)
C19 P2 C31 C32 . . -41.9(8)
C25 P2 C31 C32 . . 69.2(7)
Cu2 P2 C31 C32 . . -163.6(6)
C19 P2 C31 C36 . . 177.8(6)
C25 P2 C31 C36 . . -71.1(6)
Cu2 P2 C31 C36 . . 56.1(7)
C36 C31 C32 C33 . . -40.0(11)
P2 C31 C32 C33 . . -179.8(7)
C31 C32 C33 C34 . . 42.1(11)
C32 C33 C34 C35 . . -44.2(12)
C33 C34 C35 C36 . . 44.2(12)
C32 C31 C36 C35 . . 40.6(11)
P2 C31 C36 C35 . . -177.9(7)
C34 C35 C36 C31 . . -42.5(12)
